data_4030444
loop_
_publ_author_name
'Lutar, K.'
'Leban, I.'
'Ogrin, T.'
'Zemva, B.'

_publ_section_title
;
 XeF2.CrF4 and (XeF5+CrF5-)4.XeF4: Syntheses, crystal structures and some
 properties
;
_journal_name_full 'European Journal of Solid State and Inorganic Chemistry'
_journal_page_first 713
_journal_page_last 727
_journal_volume 29
_journal_year 1992
_chemical_formula_sum 'Cr4 F44 Xe5'
_chemical_formula_weight 1700.45
_space_group_IT_number 61
_symmetry_cell_setting orthorhombic
_symmetry_Int_Tables_number 61
_symmetry_space_group_name_Hall '-P 2ac 2ab'
_symmetry_space_group_name_H-M 'P b c a'
_cell_angle_alpha 90
_cell_angle_beta 90
_cell_angle_gamma 90
_cell_formula_units_Z 4
_cell_length_a 11.988(6)
_cell_length_b 15.862(2)
_cell_length_c 16.538(2)
_cell_volume 3144.8(17)
_diffrn_ambient_temperature 293
_diffrn_radiation_probe x-ray
_diffrn_radiation_type MoK\a
_diffrn_radiation_wavelength 0.71069
_exptl_absorpt_coefficient_mu 6.905
_exptl_crystal_density_diffrn 3.592
_refine_ls_number_reflns 2850
_refine_ls_R_factor_gt 0.052
_refine_ls_wR_factor_gt 0.0587
_cod_data_source_file EJSSIC-1992-29-713-727-2.cif
_cod_data_source_block Xe5Cr4F44
_cod_database_code 4030444

loop_
_symmetry_equiv_pos_site_id
_symmetry_equiv_pos_as_xyz
1 x,y,z
2 1/2-x,-y,1/2+z
3 1/2+x,1/2-y,-z
4 -x,1/2+y,1/2-z
5 -x,-y,-z
6 1/2+x,y,1/2-z
7 1/2-x,1/2+y,z
8 x,1/2-y,1/2+z

loop_
_atom_site_label
_atom_site_type_symbol
_atom_site_thermal_displace_type
_atom_site_fract_x
_atom_site_fract_y
_atom_site_fract_z
_atom_site_occupancy
_atom_site_U_iso_or_equiv
Cr1 Cr Uiso 0.34360(10) 0.60570(10) 0.13610(10) 1.000 0.0210
Cr2 Cr Uiso 0.57910(10) 0.63900(10) 0.27170(10) 1.000 0.0200
F1 F Uiso 0.2575(6) 0.5949(5) 0.0538(4) 1.000 0.0410
F2 F Uiso 0.4619(5) 0.5592(4) 0.0853(4) 1.000 0.0290
F3 F Uiso 0.3036(5) 0.5092(4) 0.1843(5) 1.000 0.0330
F4 F Uiso 0.2255(5) 0.6641(4) 0.1933(4) 1.000 0.0290
F5 F Uiso 0.3994(5) 0.7043(4) 0.1109(4) 1.000 0.0330
F6 F Uiso 0.4325(5) 0.6176(4) 0.2349(4) 1.000 0.0250
F7 F Uiso 0.5905(5) 0.7214(4) 0.1997(4) 1.000 0.0300
F8 F Uiso 0.5808(5) 0.5393(4) 0.3243(4) 1.000 0.0320
F9 F Uiso 0.6392(5) 0.5727(4) 0.1869(4) 1.000 0.0250
F10 F Uiso 0.5265(6) 0.6947(5) 0.3509(5) 1.000 0.0430
Xe1 Xe Uiso 0.16704(6) 0.41805(4) 0.26931(5) 1.000 0.0290
F11 F Uiso 0.1385(8) 0.3078(5) 0.2945(7) 1.000 0.0620
F12 F Uiso 0.1480(9) 0.3760(5) 0.1689(6) 1.000 0.0670
F13 F Uiso 0.3094(7) 0.3756(5) 0.2728(7) 1.000 0.0700
F14 F Uiso 0.1764(8) 0.4228(5) 0.3821(6) 1.000 0.0580
F15 F Uiso 0.0147(6) 0.4232(5) 0.2839(6) 1.000 0.0490
Xe2 Xe Uiso 0.61447(6) 0.66741(4) 0.04592(5) 1.000 0.0300
F21 F Uiso 0.6945(8) 0.6973(6) -0.0418(5) 1.000 0.0610
F22 F Uiso 0.6641(7) 0.5639(5) 0.0133(6) 1.000 0.0510
F23 F Uiso 0.5088(8) 0.6626(6) -0.0344(5) 1.000 0.0560
F24 F Uiso 0.5957(8) 0.7825(5) 0.0475(6) 1.000 0.0580
F25 F Uiso 0.7522(6) 0.6858(5) 0.0918(5) 1.000 0.0450
Xe3 Xe Uiso 0.00000 0.50000 0.00000 1.000 0.0500
F31 F Uiso -0.0954(9) 0.4632(10) 0.0846(7) 1.000 0.1000
F32 F Uiso -0.0856(12) 0.6052(10) -0.0132(10) 1.000 0.1120

loop_
_atom_type_symbol
_atom_type_description
_atom_type_scat_dispersion_real
_atom_type_scat_dispersion_imag
_atom_type_scat_source
Cr Cr 0.3209 0.6236 ' International Tables Vol C Tables 4.2.6.8 and 6.1.1.4'
F F 0.0171 0.0103 ' International Tables Vol C Tables 4.2.6.8 and 6.1.1.4'
Xe Xe -0.4205 1.9578 ' International Tables Vol C Tables 4.2.6.8 and 6.1.1.4'

loop_
_geom_angle_atom_site_label_1
_geom_angle_atom_site_label_2
_geom_angle_atom_site_label_3
_geom_angle
_geom_angle_site_symmetry_1
_geom_angle_site_symmetry_3
_geom_angle_publ_flag
F12 Xe1 F15 90.7(5) . . yes
F11 Xe1 F12 80.4(4) . . yes
F11 Xe1 F13 79.4(4) . . yes
F11 Xe1 F14 79.8(4) . . yes
F11 Xe1 F15 80.1(4) . . yes
F12 Xe1 F13 90.6(5) . . yes
F12 Xe1 F14 160.2(4) . . yes
F14 Xe1 F15 85.8(4) . . yes
F13 Xe1 F14 85.9(5) . . yes
F13 Xe1 F15 158.9(4) . . yes
F22 Xe2 F23 88.5(4) . . yes
F21 Xe2 F22 80.0(4) . . yes
F21 Xe2 F23 78.2(4) . . yes
F21 Xe2 F24 79.4(4) . . yes
F21 Xe2 F25 79.2(4) . . yes
F23 Xe2 F24 88.1(4) . . yes
F22 Xe2 F24 159.3(4) . . yes
F22 Xe2 F25 88.4(4) . . yes
F23 Xe2 F25 157.4(4) . . yes
F24 Xe2 F25 86.9(4) . . yes
F31 Xe3 F31 180.00 . 5_565 yes
F31 Xe3 F32 91.6(6) . . yes
F32 Xe3 F32 180.00 . 5_565 yes
F31 Xe3 F32 88.4(6) . 5_565 yes
F31 Xe3 F32 88.4(6) 5_565 . yes
F31 Xe3 F32 91.6(6) 5_565 5_565 yes
F1 Cr1 F2 93.6(3) . . yes
F3 Cr1 F6 81.8(3) . . yes
F4 Cr1 F5 88.2(3) . . yes
F4 Cr1 F6 86.8(3) . . yes
F5 Cr1 F6 84.5(3) . . yes
F2 Cr1 F5 87.4(3) . . yes
F1 Cr1 F3 96.1(4) . . yes
F1 Cr1 F4 89.7(3) . . yes
F1 Cr1 F5 97.5(3) . . yes
F1 Cr1 F6 176.0(3) . . yes
F2 Cr1 F3 93.9(3) . . yes
F2 Cr1 F4 174.8(3) . . yes
F3 Cr1 F5 166.2(3) . . yes
F2 Cr1 F6 90.0(3) . . yes
F3 Cr1 F4 89.8(3) . . yes
F6 Cr2 F7 89.3(3) . . yes
F9 Cr2 F10 177.3(3) . . yes
F4 Cr2 F9 89.5(3) 6_555 . yes
F4 Cr2 F10 89.9(3) 6_555 . yes
F7 Cr2 F9 83.3(3) . . yes
F7 Cr2 F10 99.4(3) . . yes
F6 Cr2 F8 90.5(3) . . yes
F6 Cr2 F9 90.9(3) . . yes
F6 Cr2 F10 89.8(3) . . yes
F4 Cr2 F6 178.0(3) 6_555 . yes
F7 Cr2 F8 165.6(3) . . yes
F8 Cr2 F9 82.3(3) . . yes
F8 Cr2 F10 95.1(3) . . yes
F4 Cr2 F7 88.8(3) 6_555 . yes
F4 Cr2 F8 91.5(3) 6_555 . yes
Cr1 F4 Cr2 136.6(4) . 6_455 yes
Cr1 F6 Cr2 142.3(4) . . yes

loop_
_geom_bond_atom_site_label_1
_geom_bond_atom_site_label_2
_geom_bond_distance
_geom_bond_site_symmetry_2
_geom_bond_publ_flag
Xe1 F14 1.870(10) . yes
Xe1 F15 1.844(7) . yes
Xe1 F11 1.830(8) . yes
Xe1 F12 1.804(10) . yes
Xe1 F13 1.836(8) . yes
Xe2 F21 1.803(9) . yes
Xe2 F22 1.828(8) . yes
Xe2 F23 1.837(9) . yes
Xe2 F24 1.840(8) . yes
Xe2 F25 1.840(8) . yes
Xe3 F32 1.971(16) . yes
Xe3 F31 1.899(12) . yes
Xe3 F31 1.899(12) 5_565 yes
Xe3 F32 1.971(16) 5_565 yes
Cr1 F4 1.938(6) . yes
Cr1 F1 1.717(7) . yes
Cr1 F2 1.806(6) . yes
Cr1 F3 1.791(7) . yes
Cr1 F5 1.751(7) . yes
Cr1 F6 1.960(7) . yes
Cr2 F4 1.890(6) 6_555 yes
Cr2 F6 1.891(6) . yes
Cr2 F7 1.773(7) . yes
Cr2 F8 1.805(7) . yes
Cr2 F9 1.895(7) . yes
Cr2 F10 1.701(8) . yes

loop_
_geom_torsion_atom_site_label_1
_geom_torsion_atom_site_label_2
_geom_torsion_atom_site_label_3
_geom_torsion_atom_site_label_4
_geom_torsion
_geom_torsion_site_symmetry_1
_geom_torsion_site_symmetry_2
_geom_torsion_site_symmetry_4
_geom_torsion_publ_flag
F1 Cr1 F4 Cr2 61.0(6) . . 6_455 no
F3 Cr1 F4 Cr2 -35.1(6) . . 6_455 no
F5 Cr1 F4 Cr2 158.5(5) . . 6_455 no
F6 Cr1 F4 Cr2 -116.9(5) . . 6_455 no
F5 Cr1 F6 Cr2 -53.4(6) . . . no
F2 Cr1 F6 Cr2 34.0(6) . . . no
F3 Cr1 F6 Cr2 128.0(6) . . . no
F4 Cr1 F6 Cr2 -141.8(6) . . . no
F8 Cr2 F4 Cr1 -7.0(5) 6_455 6_455 . no
F9 Cr2 F4 Cr1 75.3(5) 6_455 6_455 . no
F10 Cr2 F4 Cr1 -102.1(6) 6_455 6_455 . no
F7 Cr2 F4 Cr1 158.5(5) 6_455 6_455 . no
F7 Cr2 F6 Cr1 44.4(6) . . . no
F8 Cr2 F6 Cr1 -121.2(6) . . . no
F9 Cr2 F6 Cr1 -38.9(6) . . . no
F10 Cr2 F6 Cr1 143.7(6) . . . no
